data_7119844
loop_
_publ_author_name
'Tsanakopoulou, Maria'
'Xu, Jianfeng'
'Bond, Andrew D.'
'Sutherland, John D.'

_publ_section_title
;
 A new and potentially prebiotic \a-cytidine derivative.
;
_journal_issue 23
_journal_name_full 'Chemical communications (Cambridge, England)'
_journal_page_first 3327
_journal_page_last 3329
_journal_paper_doi 10.1039/c7cc00693d
_journal_volume 53
_journal_year 2017
_chemical_absolute_configuration ad
_chemical_formula_moiety 'C10 H12 N4 O5, H2 O'
_chemical_formula_sum 'C10 H14 N4 O6'
_chemical_formula_weight 286.25
_space_group_crystal_system orthorhombic
_space_group_IT_number 19
_space_group_name_Hall 'P 2ac 2ab'
_space_group_name_H-M_alt 'P 21 21 21'
_symmetry_space_group_name_Hall 'P 2ac 2ab'
_symmetry_space_group_name_H-M 'P 21 21 21'
_atom_sites_solution_hydrogens mixed
_audit_creation_method SHELXL-2014/7
_audit_update_record
;
2017-01-18 deposited with the CCDC.
2017-02-14 downloaded from the CCDC.
;
_cell_angle_alpha 90
_cell_angle_beta 90
_cell_angle_gamma 90
_cell_formula_units_Z 4
_cell_length_a 7.4674(2)
_cell_length_b 10.9703(3)
_cell_length_c 13.9309(4)
_cell_measurement_reflns_used 9923
_cell_measurement_temperature 180(2)
_cell_measurement_theta_max 66.77
_cell_measurement_theta_min 4.03
_cell_volume 1141.21(5)
_computing_cell_refinement 'SAINT (Bruker, 2014)'
_computing_data_collection 'APEX2 (Bruker, 2014)'
_computing_data_reduction SAINT
_computing_molecular_graphics 'Mercury (Macrae et al., 2008)'
_computing_publication_material SHELXL
_computing_structure_refinement 'SHELXL (Sheldrick, 2015)'
_computing_structure_solution 'SHELXT (Sheldrick, 2015)'
_diffrn_ambient_temperature 180(2)
_diffrn_measured_fraction_theta_full 0.991
_diffrn_measured_fraction_theta_max 0.990
_diffrn_measurement_device_type 'Bruker D8-QUEST PHOTON-100'
_diffrn_measurement_method '\w and \f-scans'
_diffrn_radiation_type CuK\a
_diffrn_radiation_wavelength 1.54178
_diffrn_reflns_av_R_equivalents 0.0295
_diffrn_reflns_av_unetI/netI 0.0186
_diffrn_reflns_Laue_measured_fraction_full 0.991
_diffrn_reflns_Laue_measured_fraction_max 0.990
_diffrn_reflns_limit_h_max 8
_diffrn_reflns_limit_h_min -8
_diffrn_reflns_limit_k_max 12
_diffrn_reflns_limit_k_min -13
_diffrn_reflns_limit_l_max 16
_diffrn_reflns_limit_l_min -14
_diffrn_reflns_number 13491
_diffrn_reflns_point_group_measured_fraction_full 0.989
_diffrn_reflns_point_group_measured_fraction_max 0.988
_diffrn_reflns_theta_full 66.781
_diffrn_reflns_theta_max 66.780
_diffrn_reflns_theta_min 5.132
_diffrn_source 'Incoatec I\mS Cu microsource'
_exptl_absorpt_coefficient_mu 1.200
_exptl_absorpt_correction_T_max 0.7528
_exptl_absorpt_correction_T_min 0.6490
_exptl_absorpt_correction_type multi-scan
_exptl_absorpt_process_details 'SADABS (Bruker, 2014)'
_exptl_crystal_colour colourless
_exptl_crystal_density_diffrn 1.666
_exptl_crystal_description block
_exptl_crystal_F_000 600
_exptl_crystal_size_max 0.180
_exptl_crystal_size_mid 0.080
_exptl_crystal_size_min 0.040
_refine_diff_density_max 0.222
_refine_diff_density_min -0.187
_refine_diff_density_rms 0.037
_refine_ls_abs_structure_details
;
Flack x determined using 773 quotients [(I+)-(I-)]/[(I+)+(I-)]
(Parsons, Flack and Wagner, Acta Cryst. B69 (2013) 249-259).
;
_refine_ls_abs_structure_Flack -0.09(8)
_refine_ls_extinction_coef 0.0047(7)
_refine_ls_extinction_method 'SHELXL-2014/7 (Sheldrick, 2014)'
_refine_ls_goodness_of_fit_ref 1.082
_refine_ls_hydrogen_treatment mixed
_refine_ls_matrix_type full
_refine_ls_number_parameters 210
_refine_ls_number_reflns 1996
_refine_ls_number_restraints 2
_refine_ls_restrained_S_all 1.084
_refine_ls_R_factor_all 0.0277
_refine_ls_R_factor_gt 0.0263
_refine_ls_shift/su_max 0.000
_refine_ls_shift/su_mean 0.000
_refine_ls_structure_factor_coef Fsqd
_refine_ls_weighting_details 'w=1/[\s^2^(Fo^2^)+(0.0370P)^2^+0.3485P] where P=(Fo^2^+2Fc^2^)/3'
_refine_ls_weighting_scheme calc
_refine_ls_wR_factor_gt 0.0679
_refine_ls_wR_factor_ref 0.0693
_reflns_Friedel_coverage 0.697
_reflns_Friedel_fraction_full 0.987
_reflns_Friedel_fraction_max 0.986
_reflns_number_gt 1920
_reflns_number_total 1996
_reflns_threshold_expression 'I > 2\s(I)'
_cod_data_source_file c7cc00693d2.cif
_cod_data_source_block AB_B1_0008
_cod_database_code 7119844
_cambridge_user_name 'Maria Tsanakopoulou'
_cambridge_user_email mtsanak@mrc-lmb.cam.ac.uk
_cambridge_crystallographer_name 'Andrew Bond'
_cambridge_crystallographer_email adb29@cam.ac.uk
_cambridge_sample_id MT-484
_cambridge_data_id AB_B1_0008
_shelx_space_group_comment
;
The symmetry employed for this shelxl refinement is uniquely defined
by the following loop, which should always be used as a source of
symmetry information in preference to the above space-group names.
They are only intended as comments.
;
_shelx_estimated_absorpt_t_min 0.813
_shelx_estimated_absorpt_t_max 0.954

loop_
_space_group_symop_operation_xyz
'x, y, z'
'-x+1/2, -y, z+1/2'
'-x, y+1/2, -z+1/2'
'x+1/2, -y+1/2, -z'

loop_
_atom_site_label
_atom_site_type_symbol
_atom_site_fract_x
_atom_site_fract_y
_atom_site_fract_z
_atom_site_U_iso_or_equiv
_atom_site_adp_type
_atom_site_occupancy
_atom_site_site_symmetry_order
_atom_site_calc_flag
_atom_site_refinement_flags_posn
_atom_site_refinement_flags_adp
O1 O 0.5115(2) 0.95472(13) 0.25324(13) 0.0199(4) Uani 1 1 d . .
O2 O 0.8020(2) 0.69995(14) 0.25944(11) 0.0187(4) Uani 1 1 d . .
O3 O 0.4490(2) 0.81467(14) 0.13934(12) 0.0215(4) Uani 1 1 d . .
O4 O 0.6826(2) 0.61960(13) 0.45202(13) 0.0204(4) Uani 1 1 d . .
O5 O 0.9360(3) 0.53896(16) 0.11299(14) 0.0335(5) Uani 1 1 d . .
H5 H 0.918(7) 0.483(4) 0.061(4) 0.085(15) Uiso 1 1 d . .
N6 N 0.2107(3) 0.91743(18) 0.20397(17) 0.0234(5) Uani 1 1 d . .
H61 H 0.227(4) 0.977(3) 0.161(2) 0.025(7) Uiso 1 1 d . .
H62 H 0.166(4) 0.947(3) 0.253(3) 0.026(8) Uiso 1 1 d . .
N7 N 0.5315(2) 0.73899(15) 0.34543(13) 0.0151(4) Uani 1 1 d . .
N8 N 0.3804(3) 0.60797(16) 0.45495(14) 0.0191(4) Uani 1 1 d . .
N9 N 0.0753(3) 0.59463(19) 0.45264(18) 0.0241(5) Uani 1 1 d . .
H91 H 0.093(3) 0.545(2) 0.4973(19) 0.007(6) Uiso 1 1 d . .
H92 H -0.030(4) 0.618(2) 0.430(2) 0.018(7) Uiso 1 1 d . .
C10 C 0.3699(3) 0.77285(18) 0.30496(16) 0.0156(5) Uani 1 1 d . .
C11 C 0.7040(3) 0.78765(19) 0.31203(17) 0.0170(5) Uani 1 1 d . .
H11A H 0.7762 0.8182 0.3675 0.020 Uiso 1 1 calc R U
C12 C 0.5345(3) 0.65266(19) 0.41961(16) 0.0157(4) Uani 1 1 d . .
C13 C 0.2242(3) 0.64177(19) 0.41586(17) 0.0184(5) Uani 1 1 d . .
C14 C 0.6422(3) 0.81832(19) 0.14567(17) 0.0202(5) Uani 1 1 d . .
H14A H 0.6977 0.8592 0.0888 0.024 Uiso 1 1 calc R U
C15 C 0.3784(3) 0.86749(19) 0.22540(17) 0.0179(5) Uani 1 1 d . .
C16 C 0.6730(3) 0.89010(19) 0.23874(18) 0.0184(5) Uani 1 1 d . .
H16A H 0.7784 0.9459 0.2339 0.022 Uiso 1 1 calc R U
C17 C 0.7227(3) 0.69194(19) 0.16422(16) 0.0197(5) Uani 1 1 d . .
H17A H 0.6256 0.6291 0.1640 0.024 Uiso 1 1 calc R U
C18 C 0.2148(3) 0.7253(2) 0.33703(17) 0.0196(5) Uani 1 1 d . .
H18A H 0.1035 0.7464 0.3085 0.023 Uiso 1 1 calc R U
C19 C 0.8648(4) 0.6578(2) 0.0929(2) 0.0303(6) Uani 1 1 d . .
H19A H 0.8132 0.6586 0.0274 0.036 Uiso 1 1 calc R U
H19B H 0.9626 0.7186 0.0951 0.036 Uiso 1 1 calc R U
O1W O 0.1981(3) 0.41073(19) 0.57705(17) 0.0405(5) Uani 1 1 d D .
H1W H 0.311(3) 0.440(4) 0.590(4) 0.089(16) Uiso 1 1 d D .
H2W H 0.170(5) 0.337(2) 0.605(3) 0.063(12) Uiso 1 1 d D .

loop_
_atom_site_aniso_label
_atom_site_aniso_U_11
_atom_site_aniso_U_22
_atom_site_aniso_U_33
_atom_site_aniso_U_23
_atom_site_aniso_U_13
_atom_site_aniso_U_12
O1 0.0234(8) 0.0137(6) 0.0226(8) -0.0005(6) -0.0002(7) -0.0004(6)
O2 0.0199(7) 0.0196(7) 0.0165(8) -0.0022(6) 0.0027(6) 0.0024(6)
O3 0.0286(9) 0.0227(8) 0.0133(8) -0.0023(6) -0.0023(7) 0.0011(7)
O4 0.0205(8) 0.0220(8) 0.0187(9) 0.0031(6) -0.0022(7) 0.0027(6)
O5 0.0490(12) 0.0222(9) 0.0294(11) -0.0033(8) 0.0136(9) 0.0092(8)
N6 0.0278(10) 0.0202(10) 0.0222(12) 0.0046(9) -0.0031(10) 0.0045(9)
N7 0.0174(9) 0.0149(8) 0.0130(10) 0.0004(7) -0.0003(8) -0.0005(7)
N8 0.0231(10) 0.0167(9) 0.0174(10) 0.0018(8) 0.0033(8) 0.0001(7)
N9 0.0207(11) 0.0219(10) 0.0296(13) 0.0051(10) 0.0038(9) -0.0017(8)
C10 0.0203(10) 0.0131(10) 0.0134(11) -0.0039(8) -0.0044(9) 0.0022(9)
C11 0.0172(10) 0.0157(10) 0.0181(11) -0.0024(9) 0.0007(9) -0.0004(9)
C12 0.0203(11) 0.0140(9) 0.0128(11) -0.0020(8) -0.0010(9) 0.0016(8)
C13 0.0212(11) 0.0143(10) 0.0196(12) -0.0039(9) 0.0005(10) -0.0003(9)
C14 0.0253(11) 0.0188(10) 0.0165(12) 0.0014(9) 0.0030(10) -0.0013(9)
C15 0.0234(10) 0.0136(10) 0.0167(12) -0.0009(8) -0.0021(10) -0.0009(9)
C16 0.0211(11) 0.0150(10) 0.0192(13) 0.0006(9) 0.0021(9) -0.0015(8)
C17 0.0267(11) 0.0169(10) 0.0157(11) 0.0005(9) 0.0014(10) -0.0010(9)
C18 0.0192(10) 0.0181(10) 0.0213(13) -0.0010(9) -0.0028(10) 0.0009(9)
C19 0.0466(15) 0.0205(11) 0.0240(14) -0.0007(10) 0.0118(13) 0.0059(12)
O1W 0.0361(11) 0.0386(11) 0.0467(13) 0.0145(10) 0.0055(10) 0.0012(9)

loop_
_atom_type_symbol
_atom_type_description
_atom_type_scat_dispersion_real
_atom_type_scat_dispersion_imag
_atom_type_scat_source
C C 0.0181 0.0091 'International Tables Vol C Tables 4.2.6.8 and 6.1.1.4'
H H 0.0000 0.0000 'International Tables Vol C Tables 4.2.6.8 and 6.1.1.4'
N N 0.0311 0.0180 'International Tables Vol C Tables 4.2.6.8 and 6.1.1.4'
O O 0.0492 0.0322 'International Tables Vol C Tables 4.2.6.8 and 6.1.1.4'

loop_
_geom_angle_atom_site_label_1
_geom_angle_atom_site_label_2
_geom_angle_atom_site_label_3
_geom_angle
C16 O1 C15 102.60(15)
C11 O2 C17 107.65(16)
C15 O3 C14 107.77(17)
C19 O5 H5 112(3)
C15 N6 H61 107.9(18)
C15 N6 H62 110(2)
H61 N6 H62 109(3)
C10 N7 C12 119.74(18)
C10 N7 C11 122.56(17)
C12 N7 C11 117.69(18)
C13 N8 C12 119.72(19)
C13 N9 H91 114.1(17)
C13 N9 H92 120.0(17)
H91 N9 H92 126(2)
C18 C10 N7 120.76(19)
C18 C10 C15 122.8(2)
N7 C10 C15 116.39(19)
O2 C11 N7 111.74(17)
O2 C11 C16 103.39(18)
N7 C11 C16 110.12(17)
O2 C11 H11A 110.5
N7 C11 H11A 110.5
C16 C11 H11A 110.5
O4 C12 N8 121.3(2)
O4 C12 N7 118.5(2)
N8 C12 N7 120.2(2)
N9 C13 N8 117.6(2)
N9 C13 C18 120.3(2)
N8 C13 C18 122.1(2)
O3 C14 C17 112.11(18)
O3 C14 C16 102.41(18)
C17 C14 C16 105.25(19)
O3 C14 H14A 112.2
C17 C14 H14A 112.2
C16 C14 H14A 112.2
N6 C15 O3 108.02(19)
N6 C15 O1 114.65(18)
O3 C15 O1 103.96(17)
N6 C15 C10 112.7(2)
O3 C15 C10 110.44(17)
O1 C15 C10 106.71(18)
O1 C16 C14 104.52(18)
O1 C16 C11 113.63(18)
C14 C16 C11 102.05(17)
O1 C16 H16A 112.0
C14 C16 H16A 112.0
C11 C16 H16A 112.0
O2 C17 C19 109.3(2)
O2 C17 C14 104.98(17)
C19 C17 C14 113.03(19)
O2 C17 H17A 109.8
C19 C17 H17A 109.8
C14 C17 H17A 109.8
C10 C18 C13 117.4(2)
C10 C18 H18A 121.3
C13 C18 H18A 121.3
O5 C19 C17 111.1(2)
O5 C19 H19A 109.4
C17 C19 H19A 109.4
O5 C19 H19B 109.4
C17 C19 H19B 109.4
H19A C19 H19B 108.0
H1W O1W H2W 115(4)

loop_
_geom_bond_atom_site_label_1
_geom_bond_atom_site_label_2
_geom_bond_distance
O1 C16 1.413(3)
O1 C15 1.433(3)
O2 C11 1.413(3)
O2 C17 1.455(3)
O3 C15 1.432(3)
O3 C14 1.446(3)
O4 C12 1.248(3)
O5 C19 1.435(3)
O5 H5 0.96(5)
N6 C15 1.399(3)
N6 H61 0.90(3)
N6 H62 0.83(3)
N7 C10 1.383(3)
N7 C12 1.402(3)
N7 C11 1.470(3)
N8 C13 1.340(3)
N8 C12 1.345(3)
N9 C13 1.329(3)
N9 H91 0.84(3)
N9 H92 0.88(3)
C10 C18 1.347(3)
C10 C15 1.520(3)
C11 C16 1.536(3)
C11 H11A 1.0000
C13 C18 1.432(3)
C14 C17 1.533(3)
C14 C16 1.534(3)
C14 H14A 1.0000
C16 H16A 1.0000
C17 C19 1.501(3)
C17 H17A 1.0000
C18 H18A 0.9500
C19 H19A 0.9900
C19 H19B 0.9900
O1W H1W 0.922(14)
O1W H2W 0.920(14)

loop_
_geom_hbond_atom_site_label_D
_geom_hbond_atom_site_label_H
_geom_hbond_atom_site_label_A
_geom_hbond_distance_DH
_geom_hbond_distance_HA
_geom_hbond_distance_DA
_geom_hbond_angle_DHA
_geom_hbond_site_symmetry_A
O5 H5 O4 0.96(5) 2.03(5) 2.973(3) 166(4) 2_664
O5 H5 N8 0.96(5) 2.34(5) 3.054(3) 131(4) 2_664
N6 H61 O4 0.90(3) 2.32(3) 3.206(3) 171(2) 3_655
N6 H62 O5 0.83(3) 2.25(4) 3.079(3) 175(3) 3_655
N9 H91 O1W 0.84(3) 2.01(3) 2.813(3) 162(2) .
N9 H92 O4 0.88(3) 2.17(3) 2.945(3) 147(2) 1_455
O1W H1W O5 0.922(14) 1.927(18) 2.832(3) 167(4) 2_665
O1W H2W O3 0.920(14) 1.949(18) 2.841(3) 163(4) 2_565
